data_7228046
loop_
_publ_author_name
'Gu, Jinzhong'
'Kirillov, Alexander M.'
'Liang, Xiaoxiao'
'Cui, Yanhui'
'Wu, Jiang'
'Shi, Zi-Fa'

_publ_section_title
;
 Introducing 2-(2-carboxyphenoxy)terephthalic acid as a new versatile
 building block for design of diverse coordination polymers: Synthesis,
 structural features, luminescence sensing, and magnetism
;
_journal_name_full CrystEngComm
_journal_paper_doi 10.1039/C7CE00219J
_journal_year 2017
_chemical_formula_sum 'C21 H12 N4 O7 Zn2'
_chemical_formula_weight 563.09
_space_group_crystal_system monoclinic
_space_group_IT_number 15
_space_group_name_H-M_alt 'I 2/c 1 1'
_symmetry_space_group_name_Hall '-I 2yc'
_symmetry_space_group_name_H-M 'I 1 2/c 1'
_atom_sites_solution_hydrogens geom
_audit_creation_method SHELXL-2014/7
_audit_update_record
;
2017-03-26 deposited with the CCDC.
2017-04-10 downloaded from the CCDC.
;
_cell_angle_alpha 90
_cell_angle_beta 93.823(5)
_cell_angle_gamma 90
_cell_formula_units_Z 8
_cell_length_a 18.7994(7)
_cell_length_b 13.0415(8)
_cell_length_c 16.9882(10)
_cell_measurement_reflns_used 12731
_cell_measurement_temperature 293(2)
_cell_measurement_theta_max 25.047
_cell_measurement_theta_min 3.346
_cell_volume 4155.8(4)
_computing_cell_refinement 'Bruker SAINT'
_computing_data_collection 'Bruker APEX2'
_computing_data_reduction 'Bruker SAINT'
_computing_molecular_graphics 'Bruker SHELXTL'
_computing_publication_material 'Bruker SHELXTL'
_computing_structure_refinement 'SHELXL-2014/7 (Sheldrick, 2014)'
_computing_structure_solution 'SHELXL-2014/7 (Sheldrick, 2014)'
_diffrn_ambient_temperature 293(2)
_diffrn_measured_fraction_theta_full 0.997
_diffrn_measured_fraction_theta_max 0.997
_diffrn_measurement_device_type 'Bruker APE-II CCD'
_diffrn_measurement_method '\f and \w scans'
_diffrn_radiation_type MoK\a
_diffrn_radiation_wavelength 0.71073
_diffrn_reflns_av_R_equivalents 0.0630
_diffrn_reflns_av_unetI/netI 0.0655
_diffrn_reflns_Laue_measured_fraction_full 0.997
_diffrn_reflns_Laue_measured_fraction_max 0.997
_diffrn_reflns_limit_h_max 22
_diffrn_reflns_limit_h_min -22
_diffrn_reflns_limit_k_max 15
_diffrn_reflns_limit_k_min -15
_diffrn_reflns_limit_l_max 19
_diffrn_reflns_limit_l_min -20
_diffrn_reflns_number 12731
_diffrn_reflns_point_group_measured_fraction_full 0.997
_diffrn_reflns_point_group_measured_fraction_max 0.997
_diffrn_reflns_theta_full 25.047
_diffrn_reflns_theta_max 25.047
_diffrn_reflns_theta_min 3.346
_diffrn_source 'fine-focus sealed tube'
_exptl_absorpt_coefficient_mu 2.363
_exptl_absorpt_correction_T_max 0.637
_exptl_absorpt_correction_T_min 0.557
_exptl_absorpt_correction_type multi-scan
_exptl_absorpt_process_details SADABS
_exptl_crystal_colour colorless
_exptl_crystal_density_diffrn 1.800
_exptl_crystal_description block
_exptl_crystal_F_000 2256
_exptl_crystal_size_max 0.280
_exptl_crystal_size_mid 0.260
_exptl_crystal_size_min 0.210
_exptl_transmission_factor_max 0.609
_exptl_transmission_factor_min 0.521
_refine_diff_density_max 0.661
_refine_diff_density_min -0.769
_refine_diff_density_rms 0.100
_refine_ls_extinction_method none
_refine_ls_goodness_of_fit_ref 1.015
_refine_ls_hydrogen_treatment constr
_refine_ls_matrix_type full
_refine_ls_number_parameters 307
_refine_ls_number_reflns 3694
_refine_ls_number_restraints 0
_refine_ls_restrained_S_all 1.015
_refine_ls_R_factor_all 0.0795
_refine_ls_R_factor_gt 0.0502
_refine_ls_shift/su_max 0.001
_refine_ls_shift/su_mean 0.000
_refine_ls_structure_factor_coef Fsqd
_refine_ls_weighting_details 'w=1/[\s^2^(Fo^2^)+(0.0393P)^2^+22.8148P] where P=(Fo^2^+2Fc^2^)/3'
_refine_ls_weighting_scheme calc
_refine_ls_wR_factor_gt 0.1140
_refine_ls_wR_factor_ref 0.1311
_reflns_Friedel_coverage 0.000
_reflns_number_gt 2461
_reflns_number_total 3694
_reflns_threshold_expression 'I > 2\s(I)'
_cod_data_source_file c7ce00219j2.cif
_cod_data_source_block 286-9Zn1
_cod_depositor_comments
;
The following automatic conversions were performed:

'_space_group_crystal_system' value 'Monoclinic' changed to
'monoclinic' according to
/home/data/users/saulius/crontab/automatic-downloads/rss-feeds/RSC/lib/dictionaries/cif_core.dic
dictionary named 'cif_core.dic' version 2.4.2 from 2011-04-26.

Automatic conversion script
Id: cif_fix_values 4973 2017-02-22 13:04:09Z antanas 
;
_cod_database_code 7228046
_shelx_shelxl_version_number 2014/7
_shelx_space_group_comment
;
The symmetry employed for this shelxl refinement is uniquely defined
by the following loop, which should always be used as a source of
symmetry information in preference to the above space-group names.
They are only intended as comments.
;
_shelx_estimated_absorpt_t_min 0.557
_shelx_estimated_absorpt_t_max 0.637

loop_
_space_group_symop_operation_xyz
'x, y, z'
'-x, y, -z+1/2'
'x+1/2, y+1/2, z+1/2'
'-x+1/2, y+1/2, -z+1'
'-x, -y, -z'
'x, -y, z-1/2'
'-x+1/2, -y+1/2, -z+1/2'
'x+1/2, -y+1/2, z'

loop_
_atom_site_label
_atom_site_type_symbol
_atom_site_fract_x
_atom_site_fract_y
_atom_site_fract_z
_atom_site_U_iso_or_equiv
_atom_site_adp_type
_atom_site_occupancy
_atom_site_site_symmetry_order
_atom_site_calc_flag
_atom_site_refinement_flags_posn
_atom_site_refinement_flags_adp
Zn1 Zn 0.23639(3) 0.25006(5) 1.08597(4) 0.0275(2) Uani 1 1 d . .
Zn2 Zn 0.05224(3) 0.24985(5) 1.08527(4) 0.0278(2) Uani 1 1 d . .
O1 O 0.17696(19) 0.3137(3) 0.9968(2) 0.0390(11) Uani 1 1 d . .
O2 O 0.06001(19) 0.3385(3) 0.9926(2) 0.0379(10) Uani 1 1 d . .
O3 O 0.20087(18) 0.6514(3) 0.6738(2) 0.0383(10) Uani 1 1 d . .
O4 O 0.08316(19) 0.6678(3) 0.6767(2) 0.0385(10) Uani 1 1 d . .
O5 O 0.25560(18) 0.4834(3) 0.7523(2) 0.0330(9) Uani 1 1 d . .
O6 O 0.4059(2) 0.6135(3) 0.9184(3) 0.0505(12) Uani 1 1 d . .
O7 O 0.2957(2) 0.6223(3) 0.8656(3) 0.0428(11) Uani 1 1 d . .
N1 N 0.2983(2) 0.1604(4) 1.0000(3) 0.0368(12) Uani 1 1 d . .
N2 N 0.3355(2) 0.3027(4) 1.1115(3) 0.0335(12) Uani 1 1 d . .
N3 N 0.4074(2) 0.1340(4) 0.9641(3) 0.0349(12) Uani 1 1 d . .
H3 H 0.4529 0.1391 0.9628 0.042 Uiso 1 1 calc R U
N4 N 0.4524(2) 0.2925(4) 1.0972(3) 0.0371(13) Uani 1 1 d . .
C1 C 0.1221(3) 0.3540(4) 0.9681(3) 0.0275(13) Uani 1 1 d . .
C2 C 0.1266(3) 0.4245(4) 0.8992(3) 0.0254(12) Uani 1 1 d . .
C3 C 0.0715(3) 0.4903(4) 0.8749(3) 0.0295(13) Uani 1 1 d . .
H2 H 0.0295 0.4902 0.9008 0.035 Uiso 1 1 calc R U
C4 C 0.0791(3) 0.5564(4) 0.8119(3) 0.0295(13) Uani 1 1 d . .
H4 H 0.0419 0.6007 0.7969 0.035 Uiso 1 1 calc R U
C5 C 0.1406(2) 0.5586(4) 0.7706(3) 0.0225(12) Uani 1 1 d . .
C6 C 0.1436(3) 0.6319(4) 0.7018(3) 0.0255(12) Uani 1 1 d . .
C7 C 0.1957(3) 0.4900(4) 0.7954(3) 0.0263(13) Uani 1 1 d . .
C8 C 0.1890(2) 0.4254(4) 0.8586(3) 0.0270(13) Uani 1 1 d . .
H8 H 0.2265 0.3818 0.8745 0.032 Uiso 1 1 calc R U
C9 C 0.3150(3) 0.4288(5) 0.7850(4) 0.0342(14) Uani 1 1 d . .
C10 C 0.3297(3) 0.3353(5) 0.7514(4) 0.0488(18) Uani 1 1 d . .
H10 H 0.2989 0.3088 0.7113 0.059 Uiso 1 1 calc R U
C11 C 0.3896(4) 0.2816(6) 0.7768(5) 0.060(2) Uani 1 1 d . .
H11 H 0.3987 0.2177 0.7553 0.073 Uiso 1 1 calc R U
C12 C 0.4356(4) 0.3225(6) 0.8337(5) 0.055(2) Uani 1 1 d . .
H12 H 0.4763 0.2861 0.8508 0.066 Uiso 1 1 calc R U
C13 C 0.4229(3) 0.4161(5) 0.8658(4) 0.0484(18) Uani 1 1 d . .
H13 H 0.4560 0.4434 0.9032 0.058 Uiso 1 1 calc R U
C14 C 0.3616(3) 0.4715(5) 0.8440(4) 0.0325(14) Uani 1 1 d . .
C15 C 0.3518(3) 0.5764(5) 0.8787(4) 0.0377(15) Uani 1 1 d . .
C16 C 0.2973(3) 0.0891(6) 0.9404(4) 0.0514(18) Uani 1 1 d . .
H16 H 0.2564 0.0571 0.9185 0.062 Uiso 1 1 calc R U
C17 C 0.3641(3) 0.0718(5) 0.9179(4) 0.0440(16) Uani 1 1 d . .
H17 H 0.3776 0.0269 0.8790 0.053 Uiso 1 1 calc R U
C18 C 0.3664(3) 0.1859(4) 1.0122(3) 0.0257(12) Uani 1 1 d . .
C19 C 0.3872(2) 0.2588(4) 1.0731(3) 0.0231(12) Uani 1 1 d . .
C20 C 0.4399(3) 0.3625(6) 1.1557(4) 0.056(2) Uani 1 1 d . .
H20 H 0.4745 0.4002 1.1846 0.068 Uiso 1 1 calc R U
C21 C 0.3677(3) 0.3672(6) 1.1642(4) 0.051(2) Uani 1 1 d . .
H21 H 0.3452 0.4078 1.2000 0.062 Uiso 1 1 calc R U

loop_
_atom_site_aniso_label
_atom_site_aniso_U_11
_atom_site_aniso_U_22
_atom_site_aniso_U_33
_atom_site_aniso_U_23
_atom_site_aniso_U_13
_atom_site_aniso_U_12
Zn1 0.0145(3) 0.0329(4) 0.0351(4) 0.0043(3) 0.0023(3) 0.0004(3)
Zn2 0.0186(3) 0.0335(4) 0.0316(4) 0.0028(3) 0.0037(3) -0.0015(3)
O1 0.026(2) 0.056(3) 0.035(2) 0.019(2) 0.0027(18) 0.008(2)
O2 0.024(2) 0.051(3) 0.040(2) 0.017(2) 0.0113(18) -0.0010(18)
O3 0.022(2) 0.046(3) 0.048(3) 0.017(2) 0.0117(19) -0.0034(18)
O4 0.026(2) 0.052(3) 0.038(2) 0.015(2) 0.0073(18) 0.0028(19)
O5 0.0253(19) 0.042(3) 0.032(2) 0.0033(19) 0.0078(17) 0.0021(17)
O6 0.046(3) 0.038(3) 0.066(3) -0.001(2) -0.001(2) -0.003(2)
O7 0.028(2) 0.037(3) 0.064(3) -0.011(2) 0.007(2) 0.0038(19)
N1 0.024(2) 0.041(3) 0.044(3) -0.006(3) -0.002(2) -0.004(2)
N2 0.019(2) 0.041(3) 0.041(3) -0.011(2) 0.004(2) 0.004(2)
N3 0.027(2) 0.043(3) 0.035(3) -0.015(2) 0.004(2) 0.001(2)
N4 0.014(2) 0.048(3) 0.049(3) -0.018(3) 0.001(2) 0.001(2)
C1 0.027(3) 0.029(3) 0.026(3) 0.000(2) 0.005(2) -0.002(2)
C2 0.020(2) 0.029(3) 0.026(3) 0.002(2) -0.002(2) 0.000(2)
C3 0.020(3) 0.037(3) 0.033(3) 0.007(3) 0.009(2) 0.000(2)
C4 0.017(3) 0.037(4) 0.034(3) 0.005(3) 0.004(2) 0.002(2)
C5 0.019(2) 0.027(3) 0.022(3) -0.004(2) 0.004(2) -0.009(2)
C6 0.028(3) 0.026(3) 0.024(3) -0.002(2) 0.003(2) -0.005(2)
C7 0.018(3) 0.041(4) 0.021(3) -0.002(2) 0.007(2) -0.003(2)
C8 0.016(2) 0.038(3) 0.027(3) 0.000(3) 0.002(2) 0.002(2)
C9 0.023(3) 0.033(4) 0.048(4) 0.006(3) 0.009(3) 0.000(2)
C10 0.041(4) 0.042(4) 0.065(5) -0.011(4) 0.014(3) -0.002(3)
C11 0.056(4) 0.040(4) 0.087(6) -0.009(4) 0.010(4) 0.011(4)
C12 0.043(4) 0.044(5) 0.078(5) 0.008(4) 0.006(4) 0.023(3)
C13 0.034(3) 0.046(4) 0.063(5) -0.002(4) -0.005(3) 0.009(3)
C14 0.023(3) 0.032(3) 0.043(4) -0.002(3) 0.010(3) -0.001(2)
C15 0.032(3) 0.036(4) 0.046(4) -0.002(3) 0.004(3) -0.010(3)
C16 0.043(4) 0.058(5) 0.052(4) -0.008(4) -0.008(3) -0.014(3)
C17 0.048(4) 0.044(4) 0.040(4) -0.021(3) 0.002(3) 0.000(3)
C18 0.020(3) 0.029(3) 0.028(3) 0.004(2) 0.002(2) 0.003(2)
C19 0.018(2) 0.029(3) 0.023(3) -0.002(2) 0.002(2) -0.001(2)
C20 0.033(3) 0.074(5) 0.061(5) -0.041(4) 0.002(3) -0.003(3)
C21 0.027(3) 0.071(5) 0.057(5) -0.040(4) 0.013(3) 0.001(3)

loop_
_atom_type_symbol
_atom_type_description
_atom_type_scat_dispersion_real
_atom_type_scat_dispersion_imag
_atom_type_scat_source
C C 0.0033 0.0016 'International Tables Vol C Tables 4.2.6.8 and 6.1.1.4'
H H 0.0000 0.0000 'International Tables Vol C Tables 4.2.6.8 and 6.1.1.4'
N N 0.0061 0.0033 'International Tables Vol C Tables 4.2.6.8 and 6.1.1.4'
O O 0.0106 0.0060 'International Tables Vol C Tables 4.2.6.8 and 6.1.1.4'
Zn Zn 0.2839 1.4301 'International Tables Vol C Tables 4.2.6.8 and 6.1.1.4'

loop_
_geom_angle_atom_site_label_1
_geom_angle_atom_site_label_2
_geom_angle_atom_site_label_3
_geom_angle
_geom_angle_site_symmetry_1
_geom_angle_site_symmetry_3
O7 Zn1 O1 119.73(17) 4_546 .
O7 Zn1 N2 120.30(19) 4_546 .
O1 Zn1 N2 119.05(19) . .
O7 Zn1 O3 95.72(18) 4_546 6_566
O1 Zn1 O3 95.48(17) . 6_566
N2 Zn1 O3 88.37(17) . 6_566
O7 Zn1 N1 91.01(18) 4_546 .
O1 Zn1 N1 90.63(17) . .
N2 Zn1 N1 78.78(17) . .
O3 Zn1 N1 167.15(15) 6_566 .
O4 Zn2 O6 115.50(19) 6_566 4_546
O4 Zn2 O2 106.28(19) 6_566 .
O6 Zn2 O2 117.33(19) 4_546 .
O4 Zn2 N4 107.88(19) 6_566 8_455
O6 Zn2 N4 97.8(2) 4_546 8_455
O2 Zn2 N4 111.57(18) . 8_455
C1 O1 Zn1 152.7(4) . .
C1 O2 Zn2 118.1(4) . .
C6 O3 Zn1 136.4(4) . 6_565
C6 O4 Zn2 133.0(3) . 6_565
C7 O5 C9 118.3(4) . .
C15 O6 Zn2 129.6(4) . 4_556
C15 O7 Zn1 128.5(4) . 4_556
C18 N1 C16 104.6(5) . .
C18 N1 Zn1 107.6(4) . .
C16 N1 Zn1 147.8(4) . .
C19 N2 C21 106.4(4) . .
C19 N2 Zn1 116.4(4) . .
C21 N2 Zn1 136.9(4) . .
C18 N3 C17 107.9(5) . .
C18 N3 H3 126.0 . .
C17 N3 H3 126.0 . .
C19 N4 C20 104.0(4) . .
C19 N4 Zn2 136.9(4) . 8
C20 N4 Zn2 117.8(4) . 8
O1 C1 O2 124.2(5) . .
O1 C1 C2 118.9(5) . .
O2 C1 C2 116.8(5) . .
C3 C2 C8 118.8(5) . .
C3 C2 C1 122.3(5) . .
C8 C2 C1 118.9(5) . .
C2 C3 C4 120.0(5) . .
C2 C3 H2 120.0 . .
C4 C3 H2 120.0 . .
C3 C4 C5 122.2(5) . .
C3 C4 H4 118.9 . .
C5 C4 H4 118.9 . .
C4 C5 C7 117.0(5) . .
C4 C5 C6 118.4(5) . .
C7 C5 C6 124.6(4) . .
O3 C6 O4 125.2(5) . .
O3 C6 C5 120.4(5) . .
O4 C6 C5 114.4(4) . .
C8 C7 O5 119.5(5) . .
C8 C7 C5 121.2(5) . .
O5 C7 C5 119.2(5) . .
C7 C8 C2 120.8(5) . .
C7 C8 H8 119.6 . .
C2 C8 H8 119.6 . .
C10 C9 C14 120.8(6) . .
C10 C9 O5 117.3(6) . .
C14 C9 O5 121.6(5) . .
C11 C10 C9 120.2(7) . .
C11 C10 H10 119.9 . .
C9 C10 H10 119.9 . .
C12 C11 C10 119.5(7) . .
C12 C11 H11 120.2 . .
C10 C11 H11 120.2 . .
C11 C12 C13 120.9(6) . .
C11 C12 H12 119.5 . .
C13 C12 H12 119.5 . .
C12 C13 C14 121.5(6) . .
C12 C13 H13 119.3 . .
C14 C13 H13 119.3 . .
C13 C14 C9 117.0(6) . .
C13 C14 C15 119.2(6) . .
C9 C14 C15 123.6(5) . .
O7 C15 O6 124.0(6) . .
O7 C15 C14 120.0(5) . .
O6 C15 C14 115.9(5) . .
C17 C16 N1 110.6(5) . .
C17 C16 H16 124.7 . .
N1 C16 H16 124.7 . .
C16 C17 N3 105.5(5) . .
C16 C17 H17 127.2 . .
N3 C17 H17 127.2 . .
N1 C18 N3 111.4(5) . .
N1 C18 C19 119.5(5) . .
N3 C18 C19 129.1(5) . .
N2 C19 N4 113.0(5) . .
N2 C19 C18 117.5(4) . .
N4 C19 C18 129.5(5) . .
C21 C20 N4 108.7(5) . .
C21 C20 H20 125.7 . .
N4 C20 H20 125.7 . .
N2 C21 C20 107.9(5) . .
N2 C21 H21 126.0 . .
C20 C21 H21 126.0 . .

loop_
_geom_bond_atom_site_label_1
_geom_bond_atom_site_label_2
_geom_bond_distance
_geom_bond_site_symmetry_2
Zn1 O7 1.971(4) 4_546
Zn1 O1 2.002(4) .
Zn1 N2 2.005(4) .
Zn1 O3 2.111(4) 6_566
Zn1 N1 2.255(5) .
Zn2 O4 1.945(4) 6_566
Zn2 O6 1.947(4) 4_546
Zn2 O2 1.967(4) .
Zn2 N4 1.981(4) 8_455
O1 C1 1.228(6) .
O2 C1 1.281(6) .
O3 C6 1.233(6) .
O3 Zn1 2.111(4) 6_565
O4 C6 1.276(6) .
O4 Zn2 1.945(4) 6_565
O5 C7 1.386(6) .
O5 C9 1.406(6) .
O6 C15 1.277(7) .
O6 Zn2 1.947(4) 4_556
O7 C15 1.221(7) .
O7 Zn1 1.971(4) 4_556
N1 C18 1.326(6) .
N1 C16 1.374(8) .
N2 C19 1.336(6) .
N2 C21 1.342(7) .
N3 C18 1.342(7) .
N3 C17 1.360(7) .
N3 H3 0.8600 .
N4 C19 1.339(6) .
N4 C20 1.381(8) .
N4 Zn2 1.981(4) 8
C1 C2 1.495(7) .
C2 C3 1.387(7) .
C2 C8 1.401(7) .
C3 C4 1.389(7) .
C3 H2 0.9300 .
C4 C5 1.393(7) .
C4 H4 0.9300 .
C5 C7 1.410(7) .
C5 C6 1.513(7) .
C7 C8 1.377(7) .
C8 H8 0.9300 .
C9 C10 1.383(9) .
C9 C14 1.402(8) .
C10 C11 1.370(9) .
C10 H10 0.9300 .
C11 C12 1.363(10) .
C11 H11 0.9300 .
C12 C13 1.366(9) .
C12 H12 0.9300 .
C13 C14 1.388(8) .
C13 H13 0.9300 .
C14 C15 1.507(8) .
C16 C17 1.356(8) .
C16 H16 0.9300 .
C17 H17 0.9300 .
C18 C19 1.439(7) .
C20 C21 1.376(8) .
C20 H20 0.9300 .
C21 H21 0.9300 .

loop_
_geom_hbond_atom_site_label_D
_geom_hbond_atom_site_label_H
_geom_hbond_atom_site_label_A
_geom_hbond_distance_DH
_geom_hbond_distance_HA
_geom_hbond_distance_DA
_geom_hbond_angle_DHA
_geom_hbond_site_symmetry_A
N3 H3 O2 0.86 2.06 2.900(6) 163.9 8

loop_
_geom_torsion_atom_site_label_1
_geom_torsion_atom_site_label_2
_geom_torsion_atom_site_label_3
_geom_torsion_atom_site_label_4
_geom_torsion
_geom_torsion_site_symmetry_1
Zn1 O1 C1 O2 -27.4(13) .
Zn1 O1 C1 C2 153.7(7) .
Zn2 O2 C1 O1 3.1(8) .
Zn2 O2 C1 C2 -178.0(4) .
O1 C1 C2 C3 -165.0(6) .
O2 C1 C2 C3 16.0(8) .
O1 C1 C2 C8 13.9(8) .
O2 C1 C2 C8 -165.0(5) .
C8 C2 C3 C4 -0.8(8) .
C1 C2 C3 C4 178.2(5) .
C2 C3 C4 C5 0.9(9) .
C3 C4 C5 C7 0.1(8) .
C3 C4 C5 C6 178.9(5) .
Zn1 O3 C6 O4 5.6(9) 6_565
Zn1 O3 C6 C5 -175.7(4) 6_565
Zn2 O4 C6 O3 6.9(9) 6_565
Zn2 O4 C6 C5 -171.8(4) 6_565
C4 C5 C6 O3 165.5(5) .
C7 C5 C6 O3 -15.7(8) .
C4 C5 C6 O4 -15.7(7) .
C7 C5 C6 O4 163.0(5) .
C9 O5 C7 C8 -14.9(7) .
C9 O5 C7 C5 168.9(5) .
C4 C5 C7 C8 -1.2(8) .
C6 C5 C7 C8 -180.0(5) .
C4 C5 C7 O5 174.9(5) .
C6 C5 C7 O5 -3.8(8) .
O5 C7 C8 C2 -174.8(5) .
C5 C7 C8 C2 1.3(8) .
C3 C2 C8 C7 -0.3(8) .
C1 C2 C8 C7 -179.3(5) .
C7 O5 C9 C10 108.5(6) .
C7 O5 C9 C14 -77.8(7) .
C14 C9 C10 C11 1.7(10) .
O5 C9 C10 C11 175.4(6) .
C9 C10 C11 C12 -2.1(11) .
C10 C11 C12 C13 0.2(12) .
C11 C12 C13 C14 2.3(11) .
C12 C13 C14 C9 -2.6(10) .
C12 C13 C14 C15 -177.3(6) .
C10 C9 C14 C13 0.6(9) .
O5 C9 C14 C13 -172.8(5) .
C10 C9 C14 C15 175.1(6) .
O5 C9 C14 C15 1.7(9) .
Zn1 O7 C15 O6 -12.2(9) 4_556
Zn1 O7 C15 C14 170.9(4) 4_556
Zn2 O6 C15 O7 -43.4(9) 4_556
Zn2 O6 C15 C14 133.6(5) 4_556
C13 C14 C15 O7 -173.6(6) .
C9 C14 C15 O7 12.0(9) .
C13 C14 C15 O6 9.2(9) .
C9 C14 C15 O6 -165.1(6) .
C18 N1 C16 C17 0.5(8) .
Zn1 N1 C16 C17 -178.2(6) .
N1 C16 C17 N3 -0.3(8) .
C18 N3 C17 C16 0.0(7) .
C16 N1 C18 N3 -0.5(7) .
Zn1 N1 C18 N3 178.7(4) .
C16 N1 C18 C19 -178.6(5) .
Zn1 N1 C18 C19 0.6(6) .
C17 N3 C18 N1 0.3(7) .
C17 N3 C18 C19 178.2(6) .
C21 N2 C19 N4 -0.9(7) .
Zn1 N2 C19 N4 -175.5(4) .
C21 N2 C19 C18 -179.6(5) .
Zn1 N2 C19 C18 5.8(7) .
C20 N4 C19 N2 0.4(7) .
Zn2 N4 C19 N2 166.2(5) 8
C20 N4 C19 C18 178.9(6) .
Zn2 N4 C19 C18 -15.3(10) 8
N1 C18 C19 N2 -4.2(8) .
N3 C18 C19 N2 178.1(6) .
N1 C18 C19 N4 177.3(6) .
N3 C18 C19 N4 -0.4(10) .
C19 N4 C20 C21 0.2(8) .
Zn2 N4 C20 C21 -168.9(5) 8
C19 N2 C21 C20 1.0(8) .
Zn1 N2 C21 C20 173.9(5) .
N4 C20 C21 N2 -0.8(9) .
